data_4332702
loop_
_publ_author_name
'Perdih, Franc'
'Pevec, Andrej'
'Petri\<cek, Sa\<sa'
'Petri\<c, Andrej'
'Lah, Nina'
'Kogej, Ksenija'
'Dem\<sar, Alojz'

_publ_section_title
;
 The Solution Structures and Dynamics and the Solid-State Structures of
 Substituted Cyclopentadienyltitanium(IV) Trifluorides
;
_journal_issue 19
_journal_name_full 'Inorganic Chemistry'
_journal_page_first 7915
_journal_page_last 7921
_journal_paper_doi 10.1021/ic060714w
_journal_volume 45
_journal_year 2006
_chemical_formula_sum 'C40 H60 F12 Ti4'
_chemical_formula_weight 960.48
_chemical_name_systematic
;
 ?
;
_space_group_IT_number 15
_symmetry_cell_setting monoclinic
_symmetry_space_group_name_Hall '-C 2yc'
_symmetry_space_group_name_H-M 'C 1 2/c 1'
_atom_sites_solution_hydrogens geom
_atom_sites_solution_primary direct
_atom_sites_solution_secondary difmap
_audit_creation_method SHELXL-97
_cell_angle_alpha 90.00
_cell_angle_beta 94.9120(10)
_cell_angle_gamma 90.00
_cell_formula_units_Z 4
_cell_length_a 23.1225(4)
_cell_length_b 9.9536(2)
_cell_length_c 18.6135(3)
_cell_measurement_reflns_used 4854
_cell_measurement_temperature 150(2)
_cell_measurement_theta_max 27.48
_cell_measurement_theta_min 1.02
_cell_volume 4268.20(13)
_computing_cell_refinement 'DENZO-SMN (Otwinowski & Minor, 1997)'
_computing_data_collection 'KappaCCD Reference Manual (Nonius, 1998)'
_computing_data_reduction 'DENZO-SMN (Otwinowski & Minor, 1997)'
_computing_structure_refinement 'SHELXL-97 (Sheldrick, 1997)'
_computing_structure_solution 'SHELXS-97 (Sheldrick, 1997)'
_diffrn_ambient_temperature 150(2)
_diffrn_detector_area_resol_mean 0.055
_diffrn_measured_fraction_theta_full 0.994
_diffrn_measured_fraction_theta_max 0.994
_diffrn_measurement_device_type
;
Nonius KappaCCD area-detector diffractometer (with an Oxford Cryostream cooler)
;
_diffrn_measurement_method '\w scans at fixed \c = 55\%'
_diffrn_radiation_monochromator graphite
_diffrn_radiation_source 'fine-focus sealed tube'
_diffrn_radiation_type MoK\a
_diffrn_radiation_wavelength 0.71073
_diffrn_reflns_av_R_equivalents 0.0282
_diffrn_reflns_av_sigmaI/netI 0.0395
_diffrn_reflns_limit_h_max 30
_diffrn_reflns_limit_h_min -29
_diffrn_reflns_limit_k_max 12
_diffrn_reflns_limit_k_min -12
_diffrn_reflns_limit_l_max 24
_diffrn_reflns_limit_l_min -24
_diffrn_reflns_number 8763
_diffrn_reflns_theta_full 27.48
_diffrn_reflns_theta_max 27.48
_diffrn_reflns_theta_min 1.02
_exptl_absorpt_coefficient_mu 0.802
_exptl_absorpt_correction_T_max 0.9241
_exptl_absorpt_correction_T_min 0.7667
_exptl_absorpt_correction_type multi-scan
_exptl_absorpt_process_details 'SCALEPACK (Otwinowski & Minor, 1997)'
_exptl_crystal_colour red
_exptl_crystal_density_diffrn 1.495
_exptl_crystal_density_method 'not measured'
_exptl_crystal_description prism
_exptl_crystal_F_000 1984
_exptl_crystal_size_max 0.35
_exptl_crystal_size_mid 0.30
_exptl_crystal_size_min 0.10
_refine_diff_density_max 1.726
_refine_diff_density_min -0.432
_refine_diff_density_rms 0.103
_refine_ls_extinction_method none
_refine_ls_goodness_of_fit_ref 1.098
_refine_ls_hydrogen_treatment constr
_refine_ls_matrix_type full
_refine_ls_number_parameters 264
_refine_ls_number_reflns 4864
_refine_ls_number_restraints 0
_refine_ls_restrained_S_all 1.098
_refine_ls_R_factor_all 0.0638
_refine_ls_R_factor_gt 0.0512
_refine_ls_shift/su_max 0.001
_refine_ls_shift/su_mean 0.0001
_refine_ls_structure_factor_coef Fsqd
_refine_ls_weighting_details 'calc w=1/[\s^2^(Fo^2^)+(0.0626P)^2^+15.7651P] where P=(Fo^2^+2Fc^2^)/3'
_refine_ls_weighting_scheme calc
_refine_ls_wR_factor_gt 0.1298
_refine_ls_wR_factor_ref 0.1374
_reflns_number_gt 4084
_reflns_number_total 4864
_reflns_threshold_expression >2sigma(I)
_cod_data_source_file ic060714wsup1.cif
_cod_data_source_block 4a
_cod_original_sg_symbol_H-M C2/c
_cod_database_code 4332702

loop_
_symmetry_equiv_pos_as_xyz
'x, y, z'
'-x, y, -z+1/2'
'x+1/2, y+1/2, z'
'-x+1/2, y+1/2, -z+1/2'
'-x, -y, -z'
'x, -y, z-1/2'
'-x+1/2, -y+1/2, -z'
'x+1/2, -y+1/2, z-1/2'

loop_
_atom_site_label
_atom_site_type_symbol
_atom_site_fract_x
_atom_site_fract_y
_atom_site_fract_z
_atom_site_U_iso_or_equiv
_atom_site_adp_type
_atom_site_occupancy
_atom_site_symmetry_multiplicity
_atom_site_calc_flag
_atom_site_refinement_flags
Ti1 Ti 0.34761(2) 0.78174(5) 0.23699(3) 0.01633(14) Uani 1 1 d .
Ti2 Ti 0.49860(2) 0.75556(5) 0.16035(2) 0.01310(13) Uani 1 1 d .
F1 F 0.5000 0.8706(2) 0.2500 0.0146(4) Uani 1 2 d S
F2 F 0.41368(7) 0.77354(17) 0.17491(9) 0.0180(3) Uani 1 1 d .
F3 F 0.5000 0.6348(2) 0.2500 0.0148(4) Uani 1 2 d S
F4 F 0.41580(7) 0.77418(17) 0.31112(9) 0.0181(3) Uani 1 1 d .
F5 F 0.49801(7) 0.91968(16) 0.11616(8) 0.0203(4) Uani 1 1 d .
F6 F 0.31243(7) 0.67339(19) 0.16684(10) 0.0268(4) Uani 1 1 d .
F7 F 0.31509(7) 0.67679(19) 0.30340(10) 0.0273(4) Uani 1 1 d .
C10 C 0.35625(14) 1.0197(3) 0.2484(2) 0.0323(8) Uani 1 1 d .
C11 C 0.31646(17) 0.9741(3) 0.29579(19) 0.0352(8) Uani 1 1 d .
C12 C 0.26796(14) 0.9186(3) 0.2540(2) 0.0349(8) Uani 1 1 d .
C13 C 0.27863(15) 0.9321(4) 0.1812(2) 0.0322(8) Uani 1 1 d .
C14 C 0.33247(15) 0.9942(3) 0.17812(19) 0.0308(7) Uani 1 1 d .
C15 C 0.41217(18) 1.0929(4) 0.2676(4) 0.0675(17) Uani 1 1 d .
H15A H 0.4410 1.0650 0.2349 0.101 Uiso 1 1 calc R
H15B H 0.4264 1.0717 0.3174 0.101 Uiso 1 1 calc R
H15C H 0.4056 1.1899 0.2629 0.101 Uiso 1 1 calc R
C16 C 0.3231(3) 0.9856(5) 0.3771(2) 0.082(2) Uani 1 1 d .
H16A H 0.3643 0.9797 0.3942 0.123 Uiso 1 1 calc R
H16B H 0.3018 0.9125 0.3982 0.123 Uiso 1 1 calc R
H16C H 0.3076 1.0721 0.3916 0.123 Uiso 1 1 calc R
C17 C 0.2152(2) 0.8583(5) 0.2825(4) 0.078(2) Uani 1 1 d .
H17A H 0.1842 0.9255 0.2810 0.116 Uiso 1 1 calc R
H17B H 0.2247 0.8289 0.3323 0.116 Uiso 1 1 calc R
H17C H 0.2023 0.7810 0.2527 0.116 Uiso 1 1 calc R
C18 C 0.2378(2) 0.8902(5) 0.1178(3) 0.0719(18) Uani 1 1 d .
H18A H 0.2148 0.9678 0.0998 0.108 Uiso 1 1 calc R
H18B H 0.2118 0.8198 0.1328 0.108 Uiso 1 1 calc R
H18C H 0.2602 0.8556 0.0794 0.108 Uiso 1 1 calc R
C19 C 0.3594(2) 1.0332(5) 0.1100(3) 0.0665(16) Uani 1 1 d .
H19A H 0.3588 1.1312 0.1049 0.100 Uiso 1 1 calc R
H19B H 0.3372 0.9925 0.0683 0.100 Uiso 1 1 calc R
H19C H 0.3996 1.0013 0.1125 0.100 Uiso 1 1 calc R
C20 C 0.52839(13) 0.5485(3) 0.11046(15) 0.0206(6) Uani 1 1 d .
C21 C 0.46681(14) 0.5483(3) 0.10572(15) 0.0223(6) Uani 1 1 d .
C22 C 0.44656(13) 0.6490(3) 0.05507(15) 0.0232(6) Uani 1 1 d .
C23 C 0.49569(13) 0.7107(3) 0.02877(15) 0.0211(6) Uani 1 1 d .
C24 C 0.54600(13) 0.6494(3) 0.06261(14) 0.0202(6) Uani 1 1 d .
C25 C 0.56786(16) 0.4562(3) 0.15408(17) 0.0313(8) Uani 1 1 d .
H25A H 0.5469 0.4150 0.1920 0.047 Uiso 1 1 calc R
H25B H 0.6011 0.5070 0.1761 0.047 Uiso 1 1 calc R
H25C H 0.5817 0.3859 0.1229 0.047 Uiso 1 1 calc R
C26 C 0.42916(17) 0.4546(4) 0.14383(18) 0.0350(8) Uani 1 1 d .
H26A H 0.4166 0.3805 0.1116 0.053 Uiso 1 1 calc R
H26B H 0.3951 0.5033 0.1579 0.053 Uiso 1 1 calc R
H26C H 0.4511 0.4188 0.1870 0.053 Uiso 1 1 calc R
C27 C 0.38475(15) 0.6796(5) 0.03013(18) 0.0391(9) Uani 1 1 d .
H27A H 0.3800 0.7768 0.0237 0.059 Uiso 1 1 calc R
H27B H 0.3594 0.6479 0.0662 0.059 Uiso 1 1 calc R
H27C H 0.3744 0.6341 -0.0159 0.059 Uiso 1 1 calc R
C28 C 0.49501(18) 0.8192(4) -0.02607(17) 0.0355(8) Uani 1 1 d .
H28A H 0.4973 0.7795 -0.0739 0.053 Uiso 1 1 calc R
H28B H 0.5283 0.8788 -0.0149 0.053 Uiso 1 1 calc R
H28C H 0.4590 0.8708 -0.0256 0.053 Uiso 1 1 calc R
C29 C 0.60691(15) 0.6800(4) 0.04703(18) 0.0353(8) Uani 1 1 d .
H29A H 0.6178 0.6225 0.0076 0.053 Uiso 1 1 calc R
H29B H 0.6331 0.6630 0.0903 0.053 Uiso 1 1 calc R
H29C H 0.6098 0.7745 0.0330 0.053 Uiso 1 1 calc R

loop_
_atom_site_aniso_label
_atom_site_aniso_U_11
_atom_site_aniso_U_22
_atom_site_aniso_U_33
_atom_site_aniso_U_23
_atom_site_aniso_U_13
_atom_site_aniso_U_12
Ti1 0.0139(2) 0.0151(3) 0.0199(3) -0.00054(18) 0.00066(18) 0.00013(18)
Ti2 0.0149(2) 0.0128(2) 0.0116(2) 0.00024(17) 0.00107(17) -0.00044(17)
F1 0.0171(10) 0.0123(10) 0.0143(10) 0.000 0.0010(8) 0.000
F2 0.0150(7) 0.0216(9) 0.0171(8) -0.0019(6) 0.0003(6) -0.0001(6)
F3 0.0200(11) 0.0118(10) 0.0126(10) 0.000 0.0016(8) 0.000
F4 0.0160(8) 0.0217(9) 0.0167(8) 0.0015(6) 0.0014(6) 0.0003(6)
F5 0.0298(9) 0.0149(8) 0.0162(8) 0.0013(6) 0.0016(6) -0.0004(7)
F6 0.0216(9) 0.0244(9) 0.0337(10) -0.0095(8) -0.0012(7) -0.0029(7)
F7 0.0210(9) 0.0263(10) 0.0345(10) 0.0085(8) 0.0031(7) -0.0032(7)
C10 0.0222(15) 0.0112(14) 0.062(2) 0.0005(14) -0.0063(15) 0.0030(11)
C11 0.053(2) 0.0209(16) 0.0309(17) -0.0050(13) -0.0017(15) 0.0157(15)
C12 0.0250(16) 0.0199(16) 0.062(2) 0.0025(15) 0.0173(16) 0.0066(13)
C13 0.0274(16) 0.0259(17) 0.0409(19) -0.0060(14) -0.0108(14) 0.0117(13)
C14 0.0318(17) 0.0232(16) 0.0380(18) 0.0098(13) 0.0069(14) 0.0119(13)
C15 0.034(2) 0.0172(18) 0.145(5) -0.005(2) -0.026(3) -0.0005(15)
C16 0.165(6) 0.050(3) 0.031(2) -0.008(2) 0.005(3) 0.054(4)
C17 0.043(3) 0.041(3) 0.157(6) 0.025(3) 0.054(3) 0.014(2)
C18 0.068(3) 0.052(3) 0.084(4) -0.027(3) -0.055(3) 0.029(2)
C19 0.085(4) 0.054(3) 0.067(3) 0.035(2) 0.041(3) 0.037(3)
C20 0.0321(16) 0.0155(13) 0.0142(12) -0.0030(10) 0.0015(11) 0.0023(11)
C21 0.0324(16) 0.0190(14) 0.0159(13) -0.0063(11) 0.0049(11) -0.0075(12)
C22 0.0256(15) 0.0274(16) 0.0158(13) -0.0070(11) -0.0031(11) -0.0004(12)
C23 0.0288(15) 0.0213(14) 0.0137(12) 0.0000(11) 0.0037(11) 0.0006(12)
C24 0.0267(15) 0.0211(14) 0.0134(12) -0.0049(10) 0.0052(11) -0.0025(11)
C25 0.049(2) 0.0239(16) 0.0204(15) -0.0030(12) -0.0014(14) 0.0154(15)
C26 0.052(2) 0.0307(18) 0.0246(16) -0.0077(14) 0.0146(15) -0.0220(16)
C27 0.0278(17) 0.064(3) 0.0235(16) -0.0156(17) -0.0084(13) 0.0059(17)
C28 0.064(2) 0.0240(17) 0.0181(14) 0.0027(13) 0.0025(15) 0.0002(16)
C29 0.0315(18) 0.051(2) 0.0243(16) -0.0125(15) 0.0093(13) -0.0085(16)

loop_
_atom_type_symbol
_atom_type_description
_atom_type_scat_dispersion_real
_atom_type_scat_dispersion_imag
_atom_type_scat_source
C C 0.0033 0.0016 'International Tables Vol C Tables 4.2.6.8 and 6.1.1.4'
H H 0.0000 0.0000 'International Tables Vol C Tables 4.2.6.8 and 6.1.1.4'
F F 0.0171 0.0103 'International Tables Vol C Tables 4.2.6.8 and 6.1.1.4'
Ti Ti 0.2776 0.4457 'International Tables Vol C Tables 4.2.6.8 and 6.1.1.4'

loop_
_geom_angle_atom_site_label_1
_geom_angle_atom_site_label_2
_geom_angle_atom_site_label_3
_geom_angle
_geom_angle_site_symmetry_1
_geom_angle_site_symmetry_3
F7 Ti1 F6 87.84(9) . .
F7 Ti1 F2 138.41(8) . .
F6 Ti1 F2 83.00(8) . .
F7 Ti1 F4 81.84(8) . .
F6 Ti1 F4 138.08(8) . .
F2 Ti1 F4 78.53(7) . .
F7 Ti1 C12 82.34(11) . .
F6 Ti1 C12 97.65(12) . .
F2 Ti1 C12 139.02(11) . .
F4 Ti1 C12 120.76(12) . .
F7 Ti1 C11 89.45(11) . .
F6 Ti1 C11 132.66(11) . .
F2 Ti1 C11 125.73(12) . .
F4 Ti1 C11 87.96(10) . .
C12 Ti1 C11 35.32(13) . .
F7 Ti1 C13 110.99(11) . .
F6 Ti1 C13 79.48(10) . .
F2 Ti1 C13 107.03(11) . .
F4 Ti1 C13 141.98(10) . .
C12 Ti1 C13 34.82(13) . .
C11 Ti1 C13 57.73(12) . .
F7 Ti1 C10 122.90(12) . .
F6 Ti1 C10 132.67(11) . .
F2 Ti1 C10 91.72(10) . .
F4 Ti1 C10 85.47(9) . .
C12 Ti1 C10 57.95(12) . .
C11 Ti1 C10 34.47(13) . .
C13 Ti1 C10 57.19(12) . .
F7 Ti1 C14 139.62(10) . .
F6 Ti1 C14 98.94(11) . .
F2 Ti1 C14 81.96(10) . .
F4 Ti1 C14 115.06(10) . .
C12 Ti1 C14 57.34(12) . .
C11 Ti1 C14 56.94(12) . .
C13 Ti1 C14 34.11(13) . .
C10 Ti1 C14 34.04(13) . .
F5 Ti2 F2 90.65(7) . .
F5 Ti2 F4 90.33(7) . 2_655
F2 Ti2 F4 154.76(7) . 2_655
F5 Ti2 F1 82.20(7) . .
F2 Ti2 F1 77.61(5) . .
F4 Ti2 F1 77.54(5) 2_655 .
F5 Ti2 F3 152.49(8) . .
F2 Ti2 F3 83.70(5) . .
F4 Ti2 F3 83.85(5) 2_655 .
F1 Ti2 F3 70.28(7) . .
F5 Ti2 C20 126.02(9) . .
F2 Ti2 C20 116.52(9) . .
F4 Ti2 C20 82.66(9) 2_655 .
F1 Ti2 C20 145.64(8) . .
F3 Ti2 C20 79.97(8) . .
F5 Ti2 C21 126.17(9) . .
F2 Ti2 C21 82.29(9) . .
F4 Ti2 C21 116.85(9) 2_655 .
F1 Ti2 C21 145.41(8) . .
F3 Ti2 C21 79.83(9) . .
C20 Ti2 C21 34.58(11) . .
F5 Ti2 C24 92.18(9) . .
F2 Ti2 C24 130.07(9) . .
F4 Ti2 C24 75.09(8) 2_655 .
F1 Ti2 C24 152.02(7) . .
F3 Ti2 C24 112.03(9) . .
C20 Ti2 C24 34.30(10) . .
C21 Ti2 C24 56.68(10) . .
F5 Ti2 C22 92.46(9) . .
F2 Ti2 C22 74.24(9) . .
F4 Ti2 C22 130.91(9) 2_655 .
F1 Ti2 C22 151.28(8) . .
F3 Ti2 C22 111.63(9) . .
C20 Ti2 C22 56.87(10) . .
C21 Ti2 C22 34.27(11) . .
C24 Ti2 C22 55.83(10) . .
F5 Ti2 C23 73.66(9) . .
F2 Ti2 C23 101.79(9) . .
F4 Ti2 C23 102.68(9) 2_655 .
F1 Ti2 C23 155.86(9) . .
F3 Ti2 C23 133.85(9) . .
C20 Ti2 C23 56.33(10) . .
C21 Ti2 C23 56.20(10) . .
C24 Ti2 C23 33.31(10) . .
C22 Ti2 C23 33.32(10) . .
F5 Ti2 Ti2 116.69(5) . 2_655
F2 Ti2 Ti2 78.50(5) . 2_655
F4 Ti2 Ti2 78.55(5) 2_655 2_655
F1 Ti2 Ti2 34.49(5) . 2_655
F3 Ti2 Ti2 35.80(5) . 2_655
C20 Ti2 Ti2 114.09(7) . 2_655
C21 Ti2 Ti2 113.91(7) . 2_655
C24 Ti2 Ti2 140.74(7) . 2_655
C22 Ti2 Ti2 140.05(8) . 2_655
C23 Ti2 Ti2 169.64(7) . 2_655
Ti2 F1 Ti2 111.02(10) . 2_655
Ti1 F2 Ti2 152.37(9) . .
Ti2 F3 Ti2 108.41(10) . 2_655
Ti1 F4 Ti2 151.89(9) . 2_655
C14 C10 C11 107.6(3) . .
C14 C10 C15 124.9(4) . .
C11 C10 C15 127.3(4) . .
C14 C10 Ti1 73.32(19) . .
C11 C10 Ti1 71.36(18) . .
C15 C10 Ti1 124.6(2) . .
C10 C11 C12 108.1(3) . .
C10 C11 C16 126.0(4) . .
C12 C11 C16 125.8(4) . .
C10 C11 Ti1 74.18(19) . .
C12 C11 Ti1 71.77(19) . .
C16 C11 Ti1 121.3(3) . .
C13 C12 C11 107.2(3) . .
C13 C12 C17 126.6(4) . .
C11 C12 C17 126.3(4) . .
C13 C12 Ti1 73.70(18) . .
C11 C12 Ti1 72.91(19) . .
C17 C12 Ti1 119.4(3) . .
C14 C13 C12 108.2(3) . .
C14 C13 C18 126.3(4) . .
C12 C13 C18 125.4(4) . .
C14 C13 Ti1 74.17(18) . .
C12 C13 Ti1 71.48(19) . .
C18 C13 Ti1 121.6(3) . .
C13 C14 C10 108.8(3) . .
C13 C14 C19 125.5(4) . .
C10 C14 C19 125.6(4) . .
C13 C14 Ti1 71.72(19) . .
C10 C14 Ti1 72.64(18) . .
C19 C14 Ti1 123.9(3) . .
C10 C15 H15A 109.5 . .
C10 C15 H15B 109.5 . .
H15A C15 H15B 109.5 . .
C10 C15 H15C 109.5 . .
H15A C15 H15C 109.5 . .
H15B C15 H15C 109.5 . .
C11 C16 H16A 109.5 . .
C11 C16 H16B 109.5 . .
H16A C16 H16B 109.5 . .
C11 C16 H16C 109.5 . .
H16A C16 H16C 109.5 . .
H16B C16 H16C 109.5 . .
C12 C17 H17A 109.5 . .
C12 C17 H17B 109.5 . .
H17A C17 H17B 109.5 . .
C12 C17 H17C 109.5 . .
H17A C17 H17C 109.5 . .
H17B C17 H17C 109.5 . .
C13 C18 H18A 109.5 . .
C13 C18 H18B 109.5 . .
H18A C18 H18B 109.5 . .
C13 C18 H18C 109.5 . .
H18A C18 H18C 109.5 . .
H18B C18 H18C 109.5 . .
C14 C19 H19A 109.5 . .
C14 C19 H19B 109.5 . .
H19A C19 H19B 109.5 . .
C14 C19 H19C 109.5 . .
H19A C19 H19C 109.5 . .
H19B C19 H19C 109.5 . .
C21 C20 C24 107.5(3) . .
C21 C20 C25 126.8(3) . .
C24 C20 C25 125.6(3) . .
C21 C20 Ti2 72.78(16) . .
C24 C20 Ti2 75.04(17) . .
C25 C20 Ti2 120.35(19) . .
C20 C21 C22 108.1(3) . .
C20 C21 C26 126.4(3) . .
C22 C21 C26 125.4(3) . .
C20 C21 Ti2 72.64(16) . .
C22 C21 Ti2 75.29(17) . .
C26 C21 Ti2 120.5(2) . .
C23 C22 C21 107.8(3) . .
C23 C22 C27 125.3(3) . .
C21 C22 C27 126.8(3) . .
C23 C22 Ti2 74.63(16) . .
C21 C22 Ti2 70.44(15) . .
C27 C22 Ti2 123.4(2) . .
C24 C23 C22 108.2(3) . .
C24 C23 C28 125.5(3) . .
C22 C23 C28 126.3(3) . .
C24 C23 Ti2 71.73(16) . .
C22 C23 Ti2 72.06(16) . .
C28 C23 Ti2 123.0(2) . .
C23 C24 C20 108.3(3) . .
C23 C24 C29 125.4(3) . .
C20 C24 C29 126.1(3) . .
C23 C24 Ti2 74.95(16) . .
C20 C24 Ti2 70.67(15) . .
C29 C24 Ti2 123.2(2) . .
C20 C25 H25A 109.5 . .
C20 C25 H25B 109.5 . .
H25A C25 H25B 109.5 . .
C20 C25 H25C 109.5 . .
H25A C25 H25C 109.5 . .
H25B C25 H25C 109.5 . .
C21 C26 H26A 109.5 . .
C21 C26 H26B 109.5 . .
H26A C26 H26B 109.5 . .
C21 C26 H26C 109.5 . .
H26A C26 H26C 109.5 . .
H26B C26 H26C 109.5 . .
C22 C27 H27A 109.5 . .
C22 C27 H27B 109.5 . .
H27A C27 H27B 109.5 . .
C22 C27 H27C 109.5 . .
H27A C27 H27C 109.5 . .
H27B C27 H27C 109.5 . .
C23 C28 H28A 109.5 . .
C23 C28 H28B 109.5 . .
H28A C28 H28B 109.5 . .
C23 C28 H28C 109.5 . .
H28A C28 H28C 109.5 . .
H28B C28 H28C 109.5 . .
C24 C29 H29A 109.5 . .
C24 C29 H29B 109.5 . .
H29A C29 H29B 109.5 . .
C24 C29 H29C 109.5 . .
H29A C29 H29C 109.5 . .
H29B C29 H29C 109.5 . .

loop_
_geom_bond_atom_site_label_1
_geom_bond_atom_site_label_2
_geom_bond_distance
_geom_bond_site_symmetry_2
Ti1 F7 1.8287(18) .
Ti1 F6 1.8298(18) .
Ti1 F2 1.9947(17) .
Ti1 F4 2.0056(16) .
Ti1 C12 2.334(3) .
Ti1 C11 2.349(3) .
Ti1 C13 2.362(3) .
Ti1 C10 2.385(3) .
Ti1 C14 2.394(3) .
Ti2 F5 1.8285(17) .
Ti2 F2 2.0129(16) .
Ti2 F4 2.0135(16) 2_655
Ti2 F1 2.0216(13) .
Ti2 F3 2.0544(13) .
Ti2 C20 2.386(3) .
Ti2 C21 2.388(3) .
Ti2 C24 2.443(3) .
Ti2 C22 2.451(3) .
Ti2 C23 2.485(3) .
Ti2 Ti2 3.3326(9) 2_655
F1 Ti2 2.0216(13) 2_655
F3 Ti2 2.0544(13) 2_655
F4 Ti2 2.0135(16) 2_655
C10 C14 1.399(5) .
C10 C11 1.403(5) .
C10 C15 1.500(5) .
C11 C12 1.420(5) .
C11 C16 1.512(5) .
C12 C13 1.405(5) .
C12 C17 1.496(5) .
C13 C14 1.395(5) .
C13 C18 1.506(5) .
C14 C19 1.511(5) .
C15 H15A 0.9800 .
C15 H15B 0.9800 .
C15 H15C 0.9800 .
C16 H16A 0.9800 .
C16 H16B 0.9800 .
C16 H16C 0.9800 .
C17 H17A 0.9800 .
C17 H17B 0.9800 .
C17 H17C 0.9800 .
C18 H18A 0.9800 .
C18 H18B 0.9800 .
C18 H18C 0.9800 .
C19 H19A 0.9800 .
C19 H19B 0.9800 .
C19 H19C 0.9800 .
C20 C21 1.419(4) .
C20 C24 1.425(4) .
C20 C25 1.486(4) .
C21 C22 1.427(4) .
C21 C26 1.495(4) .
C22 C23 1.415(4) .
C22 C27 1.496(4) .
C23 C24 1.413(4) .
C23 C28 1.485(4) .
C24 C29 1.493(4) .
C25 H25A 0.9800 .
C25 H25B 0.9800 .
C25 H25C 0.9800 .
C26 H26A 0.9800 .
C26 H26B 0.9800 .
C26 H26C 0.9800 .
C27 H27A 0.9800 .
C27 H27B 0.9800 .
C27 H27C 0.9800 .
C28 H28A 0.9800 .
C28 H28B 0.9800 .
C28 H28C 0.9800 .
C29 H29A 0.9800 .
C29 H29B 0.9800 .
C29 H29C 0.9800 .

loop_
_geom_torsion_atom_site_label_1
_geom_torsion_atom_site_label_2
_geom_torsion_atom_site_label_3
_geom_torsion_atom_site_label_4
_geom_torsion
_geom_torsion_site_symmetry_1
_geom_torsion_site_symmetry_4
F5 Ti2 F1 Ti2 -179.93(6) . 2_655
F2 Ti2 F1 Ti2 87.68(5) . 2_655
F4 Ti2 F1 Ti2 -87.86(5) 2_655 2_655
F3 Ti2 F1 Ti2 0.0 . 2_655
C20 Ti2 F1 Ti2 -31.57(14) . 2_655
C21 Ti2 F1 Ti2 31.77(15) . 2_655
C24 Ti2 F1 Ti2 -100.06(19) . 2_655
C22 Ti2 F1 Ti2 99.26(19) . 2_655
C23 Ti2 F1 Ti2 178.88(18) . 2_655
F7 Ti1 F2 Ti2 -58.7(2) . .
F6 Ti1 F2 Ti2 -137.4(2) . .
F4 Ti1 F2 Ti2 4.80(19) . .
C12 Ti1 F2 Ti2 129.0(2) . .
C11 Ti1 F2 Ti2 83.8(2) . .
C13 Ti1 F2 Ti2 145.9(2) . .
C10 Ti1 F2 Ti2 89.8(2) . .
C14 Ti1 F2 Ti2 122.5(2) . .
F5 Ti2 F2 Ti1 -120.8(2) . .
F4 Ti2 F2 Ti1 -28.6(3) 2_655 .
F1 Ti2 F2 Ti1 -38.9(2) . .
F3 Ti2 F2 Ti1 32.2(2) . .
C20 Ti2 F2 Ti1 107.7(2) . .
C21 Ti2 F2 Ti1 112.8(2) . .
C24 Ti2 F2 Ti1 145.81(19) . .
C22 Ti2 F2 Ti1 146.8(2) . .
C23 Ti2 F2 Ti1 165.8(2) . .
Ti2 Ti2 F2 Ti1 -3.66(19) 2_655 .
F5 Ti2 F3 Ti2 0.16(13) . 2_655
F2 Ti2 F3 Ti2 -79.06(5) . 2_655
F4 Ti2 F3 Ti2 78.94(5) 2_655 2_655
F1 Ti2 F3 Ti2 0.0 . 2_655
C20 Ti2 F3 Ti2 162.54(8) . 2_655
C21 Ti2 F3 Ti2 -162.32(8) . 2_655
C24 Ti2 F3 Ti2 150.11(8) . 2_655
C22 Ti2 F3 Ti2 -149.32(8) . 2_655
C23 Ti2 F3 Ti2 -179.37(10) . 2_655
F7 Ti1 F4 Ti2 137.9(2) . 2_655
F6 Ti1 F4 Ti2 60.4(2) . 2_655
F2 Ti1 F4 Ti2 -5.23(19) . 2_655
C12 Ti1 F4 Ti2 -146.09(19) . 2_655
C11 Ti1 F4 Ti2 -132.3(2) . 2_655
C13 Ti1 F4 Ti2 -108.3(2) . 2_655
C10 Ti1 F4 Ti2 -97.9(2) . 2_655
C14 Ti1 F4 Ti2 -80.6(2) . 2_655
F7 Ti1 C10 C14 -131.5(2) . .
F6 Ti1 C10 C14 -9.2(3) . .
F2 Ti1 C10 C14 72.9(2) . .
F4 Ti1 C10 C14 151.2(2) . .
C12 Ti1 C10 C14 -77.9(2) . .
C11 Ti1 C10 C14 -115.8(3) . .
C13 Ti1 C10 C14 -36.3(2) . .
F7 Ti1 C10 C11 -15.8(2) . .
F6 Ti1 C10 C11 106.6(2) . .
F2 Ti1 C10 C11 -171.4(2) . .
F4 Ti1 C10 C11 -93.0(2) . .
C12 Ti1 C10 C11 37.9(2) . .
C13 Ti1 C10 C11 79.4(2) . .
C14 Ti1 C10 C11 115.8(3) . .
F7 Ti1 C10 C15 107.2(4) . .
F6 Ti1 C10 C15 -130.4(4) . .
F2 Ti1 C10 C15 -48.4(4) . .
F4 Ti1 C10 C15 30.0(4) . .
C12 Ti1 C10 C15 160.9(5) . .
C11 Ti1 C10 C15 123.0(5) . .
C13 Ti1 C10 C15 -157.6(5) . .
C14 Ti1 C10 C15 -121.2(5) . .
C14 C10 C11 C12 0.6(4) . .
C15 C10 C11 C12 176.1(3) . .
Ti1 C10 C11 C12 -64.2(2) . .
C14 C10 C11 C16 -177.7(3) . .
C15 C10 C11 C16 -2.3(6) . .
Ti1 C10 C11 C16 117.4(4) . .
C14 C10 C11 Ti1 64.8(2) . .
C15 C10 C11 Ti1 -119.7(3) . .
F7 Ti1 C11 C10 166.8(2) . .
F6 Ti1 C11 C10 -106.6(2) . .
F2 Ti1 C11 C10 10.7(2) . .
F4 Ti1 C11 C10 85.0(2) . .
C12 Ti1 C11 C10 -115.7(3) . .
C13 Ti1 C11 C10 -77.7(2) . .
C14 Ti1 C11 C10 -37.0(2) . .
F7 Ti1 C11 C12 -77.5(2) . .
F6 Ti1 C11 C12 9.1(3) . .
F2 Ti1 C11 C12 126.4(2) . .
F4 Ti1 C11 C12 -159.3(2) . .
C13 Ti1 C11 C12 38.0(2) . .
C10 Ti1 C11 C12 115.7(3) . .
C14 Ti1 C11 C12 78.7(2) . .
F7 Ti1 C11 C16 43.9(4) . .
F6 Ti1 C11 C16 130.5(4) . .
F2 Ti1 C11 C16 -112.2(4) . .
F4 Ti1 C11 C16 -37.9(4) . .
C12 Ti1 C11 C16 121.4(5) . .
C13 Ti1 C11 C16 159.4(5) . .
C10 Ti1 C11 C16 -122.9(5) . .
C14 Ti1 C11 C16 -159.8(5) . .
C10 C11 C12 C13 -0.5(4) . .
C16 C11 C12 C13 177.9(3) . .
Ti1 C11 C12 C13 -66.3(2) . .
C10 C11 C12 C17 -180.0(3) . .
C16 C11 C12 C17 -1.6(6) . .
Ti1 C11 C12 C17 114.2(4) . .
C10 C11 C12 Ti1 65.8(2) . .
C16 C11 C12 Ti1 -115.9(4) . .
F7 Ti1 C12 C13 -145.7(2) . .
F6 Ti1 C12 C13 -58.9(2) . .
F2 Ti1 C12 C13 29.2(3) . .
F4 Ti1 C12 C13 138.6(2) . .
C11 Ti1 C12 C13 114.3(3) . .
C10 Ti1 C12 C13 77.3(2) . .
C14 Ti1 C12 C13 36.8(2) . .
F7 Ti1 C12 C11 100.0(2) . .
F6 Ti1 C12 C11 -173.3(2) . .
F2 Ti1 C12 C11 -85.2(3) . .
F4 Ti1 C12 C11 24.3(2) . .
C13 Ti1 C12 C11 -114.3(3) . .
C10 Ti1 C12 C11 -37.0(2) . .
C14 Ti1 C12 C11 -77.5(2) . .
F7 Ti1 C12 C17 -22.5(4) . .
F6 Ti1 C12 C17 64.3(4) . .
F2 Ti1 C12 C17 152.4(4) . .
F4 Ti1 C12 C17 -98.2(4) . .
C11 Ti1 C12 C17 -122.5(5) . .
C13 Ti1 C12 C17 123.2(5) . .
C10 Ti1 C12 C17 -159.5(5) . .
C14 Ti1 C12 C17 160.0(5) . .
C11 C12 C13 C14 0.1(4) . .
C17 C12 C13 C14 179.6(4) . .
Ti1 C12 C13 C14 -65.6(2) . .
C11 C12 C13 C18 -178.2(3) . .
C17 C12 C13 C18 1.3(6) . .
Ti1 C12 C13 C18 116.0(4) . .
C11 C12 C13 Ti1 65.7(2) . .
C17 C12 C13 Ti1 -114.8(4) . .
F7 Ti1 C13 C14 152.7(2) . .
F6 Ti1 C13 C14 -123.8(2) . .
F2 Ti1 C13 C14 -44.5(2) . .
F4 Ti1 C13 C14 48.6(3) . .
C12 Ti1 C13 C14 115.9(3) . .
C11 Ti1 C13 C14 77.4(2) . .
C10 Ti1 C13 C14 36.3(2) . .
F7 Ti1 C13 C12 36.7(2) . .
F6 Ti1 C13 C12 120.3(2) . .
F2 Ti1 C13 C12 -160.47(19) . .
F4 Ti1 C13 C12 -67.4(3) . .
C11 Ti1 C13 C12 -38.5(2) . .
C10 Ti1 C13 C12 -79.7(2) . .
C14 Ti1 C13 C12 -115.9(3) . .
F7 Ti1 C13 C18 -84.0(4) . .
F6 Ti1 C13 C18 -0.5(4) . .
F2 Ti1 C13 C18 78.8(4) . .
F4 Ti1 C13 C18 171.8(4) . .
C12 Ti1 C13 C18 -120.8(5) . .
C11 Ti1 C13 C18 -159.3(5) . .
C10 Ti1 C13 C18 159.5(5) . .
C14 Ti1 C13 C18 123.3(5) . .
C12 C13 C14 C10 0.3(4) . .
C18 C13 C14 C10 178.6(3) . .
Ti1 C13 C14 C10 -63.6(2) . .
C12 C13 C14 C19 -177.1(3) . .
C18 C13 C14 C19 1.2(6) . .
Ti1 C13 C14 C19 119.0(4) . .
C12 C13 C14 Ti1 63.8(2) . .
C18 C13 C14 Ti1 -117.8(4) . .
C11 C10 C14 C13 -0.5(4) . .
C15 C10 C14 C13 -176.1(3) . .
Ti1 C10 C14 C13 63.0(2) . .
C11 C10 C14 C19 176.8(3) . .
C15 C10 C14 C19 1.3(5) . .
Ti1 C10 C14 C19 -119.6(4) . .
C11 C10 C14 Ti1 -63.6(2) . .
C15 C10 C14 Ti1 120.9(3) . .
F7 Ti1 C14 C13 -41.4(3) . .
F6 Ti1 C14 C13 55.8(2) . .
F2 Ti1 C14 C13 137.4(2) . .
F4 Ti1 C14 C13 -149.35(19) . .
C12 Ti1 C14 C13 -37.6(2) . .
C11 Ti1 C14 C13 -79.9(2) . .
C10 Ti1 C14 C13 -117.4(3) . .
F7 Ti1 C14 C10 75.9(3) . .
F6 Ti1 C14 C10 173.2(2) . .
F2 Ti1 C14 C10 -105.3(2) . .
F4 Ti1 C14 C10 -32.0(2) . .
C12 Ti1 C14 C10 79.8(2) . .
C11 Ti1 C14 C10 37.5(2) . .
C13 Ti1 C14 C10 117.4(3) . .
F7 Ti1 C14 C19 -162.4(4) . .
F6 Ti1 C14 C19 -65.2(4) . .
F2 Ti1 C14 C19 16.4(4) . .
F4 Ti1 C14 C19 89.7(4) . .
C12 Ti1 C14 C19 -158.6(4) . .
C11 Ti1 C14 C19 159.1(4) . .
C13 Ti1 C14 C19 -121.0(5) . .
C10 Ti1 C14 C19 121.7(5) . .
F5 Ti2 C20 C21 -103.36(18) . .
F2 Ti2 C20 C21 8.88(19) . .
F4 Ti2 C20 C21 171.61(17) 2_655 .
F1 Ti2 C20 C21 116.63(17) . .
F3 Ti2 C20 C21 86.59(16) . .
C24 Ti2 C20 C21 -114.1(2) . .
C22 Ti2 C20 C21 -37.64(16) . .
C23 Ti2 C20 C21 -77.79(18) . .
Ti2 Ti2 C20 C21 97.68(16) 2_655 .
F5 Ti2 C20 C24 10.8(2) . .
F2 Ti2 C20 C24 123.02(16) . .
F4 Ti2 C20 C24 -74.25(17) 2_655 .
F1 Ti2 C20 C24 -129.22(16) . .
F3 Ti2 C20 C24 -159.26(17) . .
C21 Ti2 C20 C24 114.1(2) . .
C22 Ti2 C20 C24 76.51(18) . .
C23 Ti2 C20 C24 36.35(16) . .
Ti2 Ti2 C20 C24 -148.17(15) 2_655 .
F5 Ti2 C20 C25 133.6(2) . .
F2 Ti2 C20 C25 -114.2(3) . .
F4 Ti2 C20 C25 48.5(3) 2_655 .
F1 Ti2 C20 C25 -6.4(3) . .
F3 Ti2 C20 C25 -36.5(2) . .
C21 Ti2 C20 C25 -123.1(3) . .
C24 Ti2 C20 C25 122.8(3) . .
C22 Ti2 C20 C25 -160.7(3) . .
C23 Ti2 C20 C25 159.1(3) . .
Ti2 Ti2 C20 C25 -25.4(3) 2_655 .
C24 C20 C21 C22 0.0(3) . .
C25 C20 C21 C22 -177.1(3) . .
Ti2 C20 C21 C22 67.5(2) . .
C24 C20 C21 C26 177.0(3) . .
C25 C20 C21 C26 0.0(5) . .
Ti2 C20 C21 C26 -115.4(3) . .
C24 C20 C21 Ti2 -67.59(19) . .
C25 C20 C21 Ti2 115.4(3) . .
F5 Ti2 C21 C20 102.87(18) . .
F2 Ti2 C21 C20 -171.99(17) . .
F4 Ti2 C21 C20 -9.34(19) 2_655 .
F1 Ti2 C21 C20 -117.29(17) . .
F3 Ti2 C21 C20 -87.05(16) . .
C24 Ti2 C21 C20 37.98(16) . .
C22 Ti2 C21 C20 114.8(2) . .
C23 Ti2 C21 C20 78.21(18) . .
Ti2 Ti2 C21 C20 -98.25(16) 2_655 .
F5 Ti2 C21 C22 -11.9(2) . .
F2 Ti2 C21 C22 73.25(17) . .
F4 Ti2 C21 C22 -124.09(17) 2_655 .
F1 Ti2 C21 C22 127.96(17) . .
F3 Ti2 C21 C22 158.20(18) . .
C20 Ti2 C21 C22 -114.8(2) . .
C24 Ti2 C21 C22 -76.78(18) . .
C23 Ti2 C21 C22 -36.54(17) . .
Ti2 Ti2 C21 C22 146.99(15) 2_655 .
F5 Ti2 C21 C26 -134.6(3) . .
F2 Ti2 C21 C26 -49.5(3) . .
F4 Ti2 C21 C26 113.2(3) 2_655 .
F1 Ti2 C21 C26 5.2(4) . .
F3 Ti2 C21 C26 35.4(3) . .
C20 Ti2 C21 C26 122.5(3) . .
C24 Ti2 C21 C26 160.5(3) . .
C22 Ti2 C21 C26 -122.8(4) . .
C23 Ti2 C21 C26 -159.3(3) . .
Ti2 Ti2 C21 C26 24.2(3) 2_655 .
C20 C21 C22 C23 0.1(3) . .
C26 C21 C22 C23 -177.0(3) . .
Ti2 C21 C22 C23 65.8(2) . .
C20 C21 C22 C27 176.6(3) . .
C26 C21 C22 C27 -0.5(5) . .
Ti2 C21 C22 C27 -117.6(3) . .
C20 C21 C22 Ti2 -65.77(19) . .
C26 C21 C22 Ti2 117.2(3) . .
F5 Ti2 C22 C23 54.69(18) . .
F2 Ti2 C22 C23 144.67(19) . .
F4 Ti2 C22 C23 -37.9(2) 2_655 .
F1 Ti2 C22 C23 132.9(2) . .
F3 Ti2 C22 C23 -138.89(16) . .
C20 Ti2 C22 C23 -77.75(19) . .
C21 Ti2 C22 C23 -115.7(3) . .
C24 Ti2 C22 C23 -36.28(17) . .
Ti2 Ti2 C22 C23 -166.59(14) 2_655 .
F5 Ti2 C22 C21 170.42(17) . .
F2 Ti2 C22 C21 -99.60(18) . .
F4 Ti2 C22 C21 77.9(2) 2_655 .
F1 Ti2 C22 C21 -111.4(2) . .
F3 Ti2 C22 C21 -23.16(19) . .
C20 Ti2 C22 C21 37.99(17) . .
C24 Ti2 C22 C21 79.46(19) . .
C23 Ti2 C22 C21 115.7(3) . .
Ti2 Ti2 C22 C21 -50.9(2) 2_655 .
F5 Ti2 C22 C27 -67.8(3) . .
F2 Ti2 C22 C27 22.2(3) . .
F4 Ti2 C22 C27 -160.4(3) 2_655 .
F1 Ti2 C22 C27 10.4(4) . .
F3 Ti2 C22 C27 98.6(3) . .
C20 Ti2 C22 C27 159.8(3) . .
C21 Ti2 C22 C27 121.8(4) . .
C24 Ti2 C22 C27 -158.7(3) . .
C23 Ti2 C22 C27 -122.5(4) . .
Ti2 Ti2 C22 C27 70.9(3) 2_655 .
C21 C22 C23 C24 0.0(3) . .
C27 C22 C23 C24 -176.6(3) . .
Ti2 C22 C23 C24 63.0(2) . .
C21 C22 C23 C28 178.7(3) . .
C27 C22 C23 C28 2.1(5) . .
Ti2 C22 C23 C28 -118.2(3) . .
C21 C22 C23 Ti2 -63.06(19) . .
C27 C22 C23 Ti2 120.3(3) . .
F5 Ti2 C23 C24 121.21(19) . .
F2 Ti2 C23 C24 -151.60(17) . .
F4 Ti2 C23 C24 34.64(18) 2_655 .
F1 Ti2 C23 C24 122.4(2) . .
F3 Ti2 C23 C24 -59.0(2) . .
C20 Ti2 C23 C24 -37.46(17) . .
C21 Ti2 C23 C24 -79.34(19) . .
C22 Ti2 C23 C24 -117.0(3) . .
Ti2 Ti2 C23 C24 -61.1(5) 2_655 .
F5 Ti2 C23 C22 -121.83(19) . .
F2 Ti2 C23 C22 -34.65(19) . .
F4 Ti2 C23 C22 151.60(18) 2_655 .
F1 Ti2 C23 C22 -120.6(2) . .
F3 Ti2 C23 C22 57.9(2) . .
C20 Ti2 C23 C22 79.5(2) . .
C21 Ti2 C23 C22 37.62(18) . .
C24 Ti2 C23 C22 117.0(3) . .
Ti2 Ti2 C23 C22 55.9(5) 2_655 .
F5 Ti2 C23 C28 0.3(3) . .
F2 Ti2 C23 C28 87.5(3) . .
F4 Ti2 C23 C28 -86.3(3) 2_655 .
F1 Ti2 C23 C28 1.5(4) . .
F3 Ti2 C23 C28 -180.0(2) . .
C20 Ti2 C23 C28 -158.4(3) . .
C21 Ti2 C23 C28 159.7(3) . .
C24 Ti2 C23 C28 -120.9(3) . .
C22 Ti2 C23 C28 122.1(4) . .
Ti2 Ti2 C23 C28 178.0(3) 2_655 .
C22 C23 C24 C20 0.0(3) . .
C28 C23 C24 C20 -178.8(3) . .
Ti2 C23 C24 C20 63.24(19) . .
C22 C23 C24 C29 176.5(3) . .
C28 C23 C24 C29 -2.3(5) . .
Ti2 C23 C24 C29 -120.3(3) . .
C22 C23 C24 Ti2 -63.2(2) . .
C28 C23 C24 Ti2 118.0(3) . .
C21 C20 C24 C23 0.0(3) . .
C25 C20 C24 C23 177.1(3) . .
Ti2 C20 C24 C23 -66.0(2) . .
C21 C20 C24 C29 -176.4(3) . .
C25 C20 C24 C29 0.6(5) . .
Ti2 C20 C24 C29 117.5(3) . .
C21 C20 C24 Ti2 66.07(19) . .
C25 C20 C24 Ti2 -116.9(3) . .
F5 Ti2 C24 C23 -55.22(18) . .
F2 Ti2 C24 C23 37.5(2) . .
F4 Ti2 C24 C23 -144.97(19) 2_655 .
F1 Ti2 C24 C23 -132.6(2) . .
F3 Ti2 C24 C23 138.17(16) . .
C20 Ti2 C24 C23 116.1(3) . .
C21 Ti2 C24 C23 77.77(19) . .
C22 Ti2 C24 C23 36.28(17) . .
Ti2 Ti2 C24 C23 165.60(14) 2_655 .
F5 Ti2 C24 C20 -171.29(17) . .
F2 Ti2 C24 C20 -78.60(19) . .
F4 Ti2 C24 C20 98.96(17) 2_655 .
F1 Ti2 C24 C20 111.3(2) . .
F3 Ti2 C24 C20 22.10(18) . .
C21 Ti2 C24 C20 -38.30(17) . .
C22 Ti2 C24 C20 -79.79(19) . .
C23 Ti2 C24 C20 -116.1(3) . .
Ti2 Ti2 C24 C20 49.5(2) 2_655 .
F5 Ti2 C24 C29 67.6(3) . .
F2 Ti2 C24 C29 160.2(2) . .
F4 Ti2 C24 C29 -22.2(3) 2_655 .
F1 Ti2 C24 C29 -9.9(4) . .
F3 Ti2 C24 C29 -99.1(3) . .
C20 Ti2 C24 C29 -121.2(3) . .
C21 Ti2 C24 C29 -159.5(3) . .
C22 Ti2 C24 C29 159.1(3) . .
C23 Ti2 C24 C29 122.8(4) . .
Ti2 Ti2 C24 C29 -71.6(3) 2_655 .
